data_7132668
loop_
_publ_author_name
'Qiu, Xujun'
'Seibert, Jasmin'
'Fuhr, Olaf'
'Biedermann, Frank'
'Br&#xe4;se, Stefan'

_publ_section_title
;
 Reversing the stereoselectivity of intramolecular [2+2]
 photocycloaddition utilizing cucurbit[8]uril as a molecular flask.
;
_journal_issue 24
_journal_name_full 'Chemical communications (Cambridge, England)'
_journal_page_first 3267
_journal_page_last 3270
_journal_paper_doi 10.1039/d3cc05783f
_journal_volume 60
_journal_year 2024
_chemical_absolute_configuration ad
_chemical_formula_moiety '2(Cl), 4(H2 O), C32 H26 N2'
_chemical_formula_sum 'C32 H34 Cl2 N2 O4'
_chemical_formula_weight 581.51
_space_group_crystal_system orthorhombic
_space_group_IT_number 19
_space_group_name_Hall 'P 2ac 2ab'
_space_group_name_H-M_alt 'P 21 21 21'
_atom_sites_solution_hydrogens mixed
_atom_sites_solution_primary dual
_audit_creation_date 2023-06-13
_audit_creation_method
;
Olex2 1.2
(compiled 2017.08.10 svn.r3458 for OlexSys, GUI svn.r5381)
;
_audit_update_record
;
2023-11-22 deposited with the CCDC.	2024-01-30 downloaded from the CCDC.
;
_cell_angle_alpha 90
_cell_angle_beta 90
_cell_angle_gamma 90
_cell_formula_units_Z 4
_cell_length_a 10.2222(3)
_cell_length_b 10.4342(4)
_cell_length_c 27.3088(11)
_cell_measurement_reflns_used 30575
_cell_measurement_temperature 180
_cell_measurement_theta_max 64.27
_cell_measurement_theta_min 3.76
_cell_volume 2912.77(18)
_computing_molecular_graphics 'Olex2 (Dolomanov et al., 2009)'
_computing_publication_material 'Olex2 (Dolomanov et al., 2009)'
_computing_structure_refinement 'ShelXL (Sheldrick, 2015)'
_computing_structure_solution 'ShelXT (Sheldrick, 2015)'
_diffrn_ambient_temperature 180
_diffrn_detector 'Eiger R 4M'
_diffrn_detector_area_resol_mean 13.33
_diffrn_detector_type DECTRIS
_diffrn_measured_fraction_theta_full 0.996
_diffrn_measured_fraction_theta_max 0.995
_diffrn_measurement_device 'Eulerian 4-circle diffractometer'
_diffrn_measurement_device_type 'Stoe StadiVari'
_diffrn_measurement_method 'rotation method, \w scans'
_diffrn_radiation_collimation '1.2 0.6 mm diameter'
_diffrn_radiation_monochromator 'Graded multilayer mirror'
_diffrn_radiation_polarisn_norm 0
_diffrn_radiation_probe x-ray
_diffrn_radiation_type GaK\a
_diffrn_radiation_wavelength 1.34143
_diffrn_reflns_av_R_equivalents 0.0147
_diffrn_reflns_av_unetI/netI 0.0131
_diffrn_reflns_Laue_measured_fraction_full 0.996
_diffrn_reflns_Laue_measured_fraction_max 0.995
_diffrn_reflns_limit_h_max 5
_diffrn_reflns_limit_h_min -13
_diffrn_reflns_limit_k_max 11
_diffrn_reflns_limit_k_min -13
_diffrn_reflns_limit_l_max 36
_diffrn_reflns_limit_l_min -33
_diffrn_reflns_number 18886
_diffrn_reflns_point_group_measured_fraction_full 0.989
_diffrn_reflns_point_group_measured_fraction_max 0.979
_diffrn_reflns_theta_full 53.597
_diffrn_reflns_theta_max 62.488
_diffrn_reflns_theta_min 3.946
_diffrn_source 'Metaljet D2'
_diffrn_source_current 3.570
_diffrn_source_power 0.250
_diffrn_source_target Ga
_diffrn_source_type 'Metaljet D2'
_diffrn_source_voltage 70
_exptl_absorpt_coefficient_mu 1.516
_exptl_absorpt_correction_T_max 0.9825
_exptl_absorpt_correction_T_min 0.8021
_exptl_absorpt_correction_type multi-scan
_exptl_absorpt_process_details
;
STOE LANA, absorption correction by scaling of reflection intensities.
J. Koziskova, F. Hahn, J. Richter, J. Kozisek, "Comparison of different
absorption corrections on the model structure of tetrakis(\m~2~-acetato)-
diaqua-di-copper(II)", Acta Chimica Slovaca, vol. 9, no. 2, 2016, pp. 136 - 140.
;
_exptl_crystal_colour colourless
_exptl_crystal_colour_primary colourless
_exptl_crystal_density_diffrn 1.326
_exptl_crystal_description block
_exptl_crystal_F_000 1224
_exptl_crystal_size_max 0.15
_exptl_crystal_size_mid 0.13
_exptl_crystal_size_min 0.11
_refine_diff_density_max 1.766
_refine_diff_density_min -1.365
_refine_diff_density_rms 0.077
_refine_ls_abs_structure_details
;
 Flack x determined using 2708 quotients [(I+)-(I-)]/[(I+)+(I-)]
 (Parsons, Flack and Wagner, Acta Cryst. B69 (2013) 249-259).
;
_refine_ls_abs_structure_Flack 0.022(6)
_refine_ls_extinction_method none
_refine_ls_goodness_of_fit_ref 1.041
_refine_ls_hydrogen_treatment mixed
_refine_ls_matrix_type full
_refine_ls_number_parameters 388
_refine_ls_number_reflns 6909
_refine_ls_number_restraints 0
_refine_ls_restrained_S_all 1.041
_refine_ls_R_factor_all 0.0710
_refine_ls_R_factor_gt 0.0692
_refine_ls_shift/su_max 1.790
_refine_ls_shift/su_mean 0.087
_refine_ls_structure_factor_coef Fsqd
_refine_ls_weighting_details 'w=1/[\s^2^(Fo^2^)+(0.0980P)^2^+4.0797P] where P=(Fo^2^+2Fc^2^)/3'
_refine_ls_weighting_scheme calc
_refine_ls_wR_factor_gt 0.1833
_refine_ls_wR_factor_ref 0.1850
_reflns_Friedel_coverage 0.747
_reflns_Friedel_fraction_full 0.980
_reflns_Friedel_fraction_max 0.958
_reflns_number_gt 6647
_reflns_number_total 6909
_reflns_threshold_expression 'I > 2\s(I)'
_cod_data_source_file d3cc05783f2.cif
_cod_data_source_block xqr252
_cod_depositor_comments 'Adding full bibliography for 7132668.cif.'
_cod_database_code 7132668
_shelx_shelxl_version_number 2018/3
_shelx_space_group_comment
;
The symmetry employed for this shelxl refinement is uniquely defined
by the following loop, which should always be used as a source of
symmetry information in preference to the above space-group names.
They are only intended as comments.
;
_shelx_estimated_absorpt_t_max 0.851
_shelx_estimated_absorpt_t_min 0.805
_olex2_refinement_description
;
1. Fixed Uiso
 At 1.2 times of:
  All C(H) groups, All C(H,H) groups
 At 1.5 times of:
  All O(H,H) groups
2.a Free rotating group:
 O4(H4A,H4B)
2.b Secondary CH2 refined with riding coordinates:
 C25(H25A,H25B), C32(H32A,H32B)
2.c Aromatic/amide H refined with riding coordinates:
 C1(H1), C2(H2), C4(H4), C5(H5), C6(H6), C7(H7), C9(H9), C10(H10), C11(H11),
 C13(H13), C14(H14), C15(H15), C18(H18), C19(H19), C20(H20), C21(H21), C23(H23),
  C24(H24), C27(H27), C28(H28), C30(H30), C31(H31)
;
_olex2_submission_special_instructions 'No special instructions were received'

loop_
_space_group_symop_operation_xyz
'x, y, z'
'-x+1/2, -y, z+1/2'
'-x, y+1/2, -z+1/2'
'x+1/2, -y+1/2, -z'

loop_
_atom_site_label
_atom_site_type_symbol
_atom_site_fract_x
_atom_site_fract_y
_atom_site_fract_z
_atom_site_U_iso_or_equiv
_atom_site_adp_type
_atom_site_occupancy
_atom_site_site_symmetry_order
_atom_site_calc_flag
_atom_site_refinement_flags_posn
_atom_site_refinement_flags_adp
_atom_site_refinement_flags_occupancy
_atom_site_disorder_assembly
_atom_site_disorder_group
Cl1 Cl 1.15323(12) 0.06463(12) 0.07566(5) 0.0420(3) Uani 1 1 d . . . . .
Cl2 Cl 0.8312(2) 0.2030(4) 0.29539(8) 0.1232(13) Uani 1 1 d . . . . .
O1 O 0.6668(4) 0.3966(4) 0.35456(17) 0.0470(9) Uani 1 1 d . . . . .
O2 O 0.8693(7) -0.0309(6) 0.2363(4) 0.102(3) Uani 1 1 d . . . . .
O3 O 0.9119(6) 0.1025(9) 0.1442(2) 0.094(2) Uani 1 1 d . . . . .
O4 O 0.9501(10) 0.3278(7) 0.2071(3) 0.110(2) Uani 1 1 d . . . . .
H4A H 0.952038 0.264931 0.226856 0.165 Uiso 1 1 d G . . . .
H4B H 1.009300 0.311069 0.186189 0.165 Uiso 1 1 d G . . . .
N1 N 0.1309(4) 1.1449(3) 0.39552(13) 0.0280(7) Uani 1 1 d . . . . .
N2 N 0.5139(4) 0.8608(3) 0.28518(12) 0.0266(7) Uani 1 1 d . . . . .
C1 C 0.2165(4) 1.1135(4) 0.43096(15) 0.0288(8) Uani 1 1 d . . . . .
H1 H 0.284013 1.171832 0.439576 0.035 Uiso 1 1 calc R . . . .
C2 C 0.2072(4) 0.9977(4) 0.45486(15) 0.0282(8) Uani 1 1 d . . . . .
H2 H 0.268023 0.976851 0.479937 0.034 Uiso 1 1 calc R . . . .
C3 C 0.1092(4) 0.9111(4) 0.44243(15) 0.0271(8) Uani 1 1 d . . . . .
C4 C 0.0168(4) 0.9504(5) 0.40753(16) 0.0317(9) Uani 1 1 d . . . . .
H4 H -0.055808 0.896881 0.400173 0.038 Uiso 1 1 calc R . . . .
C5 C 0.0306(4) 1.0650(5) 0.38414(17) 0.0334(9) Uani 1 1 d . . . . .
H5 H -0.030479 1.089103 0.359615 0.040 Uiso 1 1 calc R . . . .
C6 C 0.0961(4) 0.7840(4) 0.46449(15) 0.0279(8) Uani 1 1 d . . . . .
H6 H 0.011867 0.745585 0.464907 0.034 Uiso 1 1 calc R . . . .
C7 C 0.1961(4) 0.7182(4) 0.48420(14) 0.0272(8) Uani 1 1 d . . . . .
H7 H 0.281793 0.752829 0.481775 0.033 Uiso 1 1 calc R . . . .
C8 C 0.1784(4) 0.5943(4) 0.50946(14) 0.0259(8) Uani 1 1 d . . . . .
C9 C 0.0774(4) 0.5872(4) 0.54317(15) 0.0295(8) Uani 1 1 d . . . . .
H9 H 0.015616 0.655106 0.544631 0.035 Uiso 1 1 calc R . . . .
C10 C 0.0635(5) 0.4831(4) 0.57521(16) 0.0321(9) Uani 1 1 d . . . . .
H10 H -0.007659 0.480493 0.597546 0.039 Uiso 1 1 calc R . . . .
C11 C 0.1522(5) 0.3857(4) 0.57428(15) 0.0303(8) Uani 1 1 d . . . . .
H11 H 0.144937 0.317459 0.597155 0.036 Uiso 1 1 calc R . . . .
C12 C 0.2559(4) 0.3850(4) 0.53931(14) 0.0257(8) Uani 1 1 d . . . . .
C13 C 0.3464(5) 0.2820(4) 0.53866(15) 0.0291(8) Uani 1 1 d . . . . .
H13 H 0.336982 0.213297 0.561230 0.035 Uiso 1 1 calc R . . . .
C14 C 0.4462(4) 0.2810(4) 0.50599(15) 0.0292(8) Uani 1 1 d . . . . .
H14 H 0.509236 0.214141 0.506979 0.035 Uiso 1 1 calc R . . . .
C15 C 0.4570(4) 0.3788(4) 0.47049(15) 0.0280(8) Uani 1 1 d . . . . .
H15 H 0.525972 0.375028 0.447231 0.034 Uiso 1 1 calc R . . . .
C16 C 0.3694(4) 0.4802(4) 0.46872(14) 0.0249(7) Uani 1 1 d . . . . .
C17 C 0.2679(4) 0.4883(4) 0.50528(14) 0.0247(7) Uani 1 1 d . . . . .
C18 C 0.3762(4) 0.5685(4) 0.42688(14) 0.0247(7) Uani 1 1 d . . . . .
H18 H 0.296403 0.600296 0.413854 0.030 Uiso 1 1 calc R . . . .
C19 C 0.4883(4) 0.6068(4) 0.40595(14) 0.0255(8) Uani 1 1 d . . . . .
H19 H 0.567927 0.578315 0.420191 0.031 Uiso 1 1 calc R . . . .
C20 C 0.3998(4) 0.8012(4) 0.29492(15) 0.0288(8) Uani 1 1 d . . . . .
H20 H 0.325939 0.818065 0.274832 0.035 Uiso 1 1 calc R . . . .
C21 C 0.3881(4) 0.7172(4) 0.33300(15) 0.0277(8) Uani 1 1 d . . . . .
H21 H 0.306285 0.677355 0.339372 0.033 Uiso 1 1 calc R . . . .
C22 C 0.4965(4) 0.6892(4) 0.36279(14) 0.0240(7) Uani 1 1 d . . . . .
C23 C 0.6158(4) 0.7451(4) 0.34950(16) 0.0279(8) Uani 1 1 d . . . . .
H23 H 0.693205 0.723181 0.366828 0.033 Uiso 1 1 calc R . . . .
C24 C 0.6217(4) 0.8313(4) 0.31157(15) 0.0277(8) Uani 1 1 d . . . . .
H24 H 0.702743 0.870782 0.303755 0.033 Uiso 1 1 calc R . . . .
C25 C 0.5151(4) 0.9686(4) 0.24845(15) 0.0279(8) Uani 1 1 d . . . . .
H25A H 0.480843 0.938973 0.216483 0.033 Uiso 1 1 calc R . . . .
H25B H 0.605159 1.001197 0.243707 0.033 Uiso 1 1 calc R . . . .
C26 C 0.4283(4) 1.0718(4) 0.26955(14) 0.0264(8) Uani 1 1 d . . . . .
C27 C 0.4738(4) 1.1508(4) 0.30670(16) 0.0304(9) Uani 1 1 d . . . . .
H27 H 0.565130 1.155793 0.312909 0.036 Uiso 1 1 calc R . . . .
C28 C 0.3877(5) 1.2228(4) 0.33500(15) 0.0313(9) Uani 1 1 d . . . . .
H28 H 0.419605 1.276722 0.360370 0.038 Uiso 1 1 calc R . . . .
C29 C 0.2541(5) 1.2147(4) 0.32558(15) 0.0295(8) Uani 1 1 d . . . . .
C30 C 0.2089(5) 1.1471(4) 0.28480(15) 0.0311(9) Uani 1 1 d . . . . .
H30 H 0.119017 1.149895 0.276071 0.037 Uiso 1 1 calc R . . . .
C31 C 0.2965(4) 1.0758(4) 0.25712(15) 0.0304(8) Uani 1 1 d . . . . .
H31 H 0.266106 1.029282 0.229459 0.036 Uiso 1 1 calc R . . . .
C32 C 0.1568(5) 1.2595(4) 0.36359(16) 0.0357(10) Uani 1 1 d . . . . .
H32A H 0.193582 1.330790 0.383122 0.043 Uiso 1 1 calc R . . . .
H32B H 0.075020 1.289039 0.347775 0.043 Uiso 1 1 calc R . . . .
H1A H 0.710(7) 0.346(7) 0.342(3) 0.043(19) Uiso 1 1 d . . . . .
H1B H 0.713(8) 0.434(8) 0.370(3) 0.06(2) Uiso 1 1 d . . . . .
H3A H 0.987(9) 0.082(8) 0.130(3) 0.07(2) Uiso 1 1 d . . . . .
H3B H 0.866(8) 0.027(8) 0.165(3) 0.07(2) Uiso 1 1 d . . . . .
H2A H 0.873(4) 0.033(4) 0.2573(14) -0.001(8) Uiso 1 1 d . . . . .
H2B H 0.939(4) -0.034(4) 0.2201(14) -0.001(8) Uiso 1 1 d . . . . .

loop_
_atom_site_aniso_label
_atom_site_aniso_U_11
_atom_site_aniso_U_22
_atom_site_aniso_U_33
_atom_site_aniso_U_23
_atom_site_aniso_U_13
_atom_site_aniso_U_12
Cl1 0.0352(5) 0.0484(6) 0.0422(6) -0.0006(5) -0.0056(5) 0.0078(5)
Cl2 0.0879(15) 0.216(3) 0.0659(11) -0.0490(16) -0.0353(11) 0.096(2)
O1 0.047(2) 0.044(2) 0.051(2) -0.0055(18) -0.0117(19) -0.0025(19)
O2 0.070(4) 0.054(3) 0.181(8) 0.005(4) -0.019(5) -0.009(3)
O3 0.065(3) 0.155(7) 0.061(3) -0.006(4) 0.008(3) 0.053(4)
O4 0.145(7) 0.080(4) 0.104(6) 0.018(4) -0.012(5) -0.016(5)
N1 0.0310(18) 0.0268(16) 0.0262(16) 0.0006(13) 0.0001(14) 0.0040(14)
N2 0.0295(17) 0.0271(16) 0.0231(15) 0.0012(13) 0.0018(13) -0.0007(14)
C1 0.0282(19) 0.0309(19) 0.0272(18) -0.0006(16) -0.0030(16) -0.0025(16)
C2 0.0278(19) 0.033(2) 0.0242(18) 0.0025(15) -0.0023(15) 0.0009(16)
C3 0.0256(18) 0.0296(19) 0.0261(17) -0.0024(15) 0.0033(15) 0.0010(16)
C4 0.0295(19) 0.034(2) 0.031(2) -0.0029(17) -0.0031(16) -0.0006(17)
C5 0.030(2) 0.039(2) 0.030(2) -0.0032(18) -0.0041(16) 0.0077(18)
C6 0.0259(18) 0.0280(19) 0.0300(18) -0.0013(16) 0.0005(15) -0.0017(15)
C7 0.0265(19) 0.0286(19) 0.0265(18) -0.0014(15) 0.0053(15) -0.0023(16)
C8 0.0271(19) 0.0300(19) 0.0206(16) 0.0005(14) -0.0007(14) -0.0043(15)
C9 0.030(2) 0.031(2) 0.0281(19) -0.0023(16) 0.0061(16) -0.0008(16)
C10 0.034(2) 0.037(2) 0.0248(18) -0.0008(17) 0.0085(17) -0.0052(17)
C11 0.038(2) 0.0293(19) 0.0240(17) 0.0017(15) 0.0016(17) -0.0081(17)
C12 0.0300(19) 0.0267(18) 0.0203(16) -0.0009(14) -0.0016(15) -0.0054(15)
C13 0.039(2) 0.0250(18) 0.0236(17) 0.0014(14) -0.0018(16) -0.0055(17)
C14 0.035(2) 0.0254(18) 0.0277(18) -0.0018(16) -0.0058(16) 0.0013(16)
C15 0.029(2) 0.0283(19) 0.0271(18) -0.0023(15) -0.0007(15) -0.0021(16)
C16 0.0277(19) 0.0245(17) 0.0226(16) 0.0007(14) 0.0008(14) -0.0036(15)
C17 0.0253(18) 0.0241(17) 0.0247(17) -0.0003(14) -0.0023(14) -0.0046(14)
C18 0.0257(18) 0.0270(17) 0.0216(16) 0.0003(14) 0.0000(14) 0.0009(15)
C19 0.0265(18) 0.0262(18) 0.0239(17) 0.0014(14) 0.0014(15) -0.0002(15)
C20 0.0264(18) 0.032(2) 0.0278(18) 0.0000(16) -0.0037(15) -0.0025(16)
C21 0.0245(18) 0.0301(19) 0.0287(18) 0.0003(16) -0.0012(15) -0.0042(15)
C22 0.0273(18) 0.0240(17) 0.0208(16) 0.0011(14) 0.0019(15) -0.0002(15)
C23 0.0210(17) 0.0295(19) 0.033(2) 0.0023(16) -0.0012(15) -0.0027(15)
C24 0.0249(18) 0.0297(19) 0.0285(18) 0.0021(15) 0.0040(15) -0.0015(15)
C25 0.031(2) 0.030(2) 0.0226(16) 0.0055(15) 0.0033(15) -0.0005(16)
C26 0.033(2) 0.0261(18) 0.0200(16) 0.0058(15) -0.0029(15) 0.0006(16)
C27 0.033(2) 0.031(2) 0.0271(19) 0.0044(16) -0.0082(16) -0.0039(16)
C28 0.043(2) 0.0274(19) 0.0236(17) 0.0013(15) -0.0041(17) -0.0020(18)
C29 0.040(2) 0.0213(17) 0.0269(18) 0.0050(15) -0.0025(16) 0.0034(16)
C30 0.033(2) 0.034(2) 0.0266(19) 0.0015(16) -0.0067(17) 0.0048(17)
C31 0.034(2) 0.035(2) 0.0226(17) 0.0010(15) -0.0071(16) 0.0013(18)
C32 0.049(3) 0.0272(19) 0.031(2) 0.0045(16) 0.002(2) 0.0089(19)

loop_
_atom_type_symbol
_atom_type_description
_atom_type_scat_dispersion_real
_atom_type_scat_dispersion_imag
_atom_type_scat_source
C C 0.0150 0.0070 'International Tables Vol C Tables 4.2.6.8 and 6.1.1.4'
H H 0.0000 0.0000 'International Tables Vol C Tables 4.2.6.8 and 6.1.1.4'
Cl Cl 0.3290 0.5400 'International Tables Vol C Tables 4.2.6.8 and 6.1.1.4'
N N 0.0250 0.0140 'International Tables Vol C Tables 4.2.6.8 and 6.1.1.4'
O O 0.0390 0.0240 'International Tables Vol C Tables 4.2.6.8 and 6.1.1.4'

loop_
_geom_angle_atom_site_label_1
_geom_angle_atom_site_label_2
_geom_angle_atom_site_label_3
_geom_angle
_geom_angle_site_symmetry_1
_geom_angle_site_symmetry_3
_geom_angle_publ_flag
H1A O1 H1B 105(8) . . ?
H2A O2 H2B 110(4) . . ?
H3A O3 H3B 116(7) . . ?
H4A O4 H4B 104.5 . . ?
C1 N1 C5 120.4(4) . . ?
C1 N1 C32 119.8(4) . . ?
C5 N1 C32 119.3(4) . . ?
C20 N2 C24 119.6(4) . . ?
C20 N2 C25 118.9(4) . . ?
C24 N2 C25 121.2(4) . . ?
N1 C1 H1 119.6 . . ?
N1 C1 C2 120.7(4) . . ?
C2 C1 H1 119.7 . . ?
C1 C2 H2 119.9 . . ?
C1 C2 C3 120.2(4) . . ?
C3 C2 H2 119.9 . . ?
C2 C3 C4 117.5(4) . . ?
C2 C3 C6 123.6(4) . . ?
C4 C3 C6 118.9(4) . . ?
C3 C4 H4 119.8 . . ?
C5 C4 C3 120.3(4) . . ?
C5 C4 H4 119.9 . . ?
N1 C5 C4 120.7(4) . . ?
N1 C5 H5 119.6 . . ?
C4 C5 H5 119.7 . . ?
C3 C6 H6 118.0 . . ?
C7 C6 C3 124.0(4) . . ?
C7 C6 H6 118.0 . . ?
C6 C7 H7 118.6 . . ?
C6 C7 C8 122.8(4) . . ?
C8 C7 H7 118.6 . . ?
C9 C8 C7 116.6(4) . . ?
C9 C8 C17 119.1(4) . . ?
C17 C8 C7 123.9(4) . . ?
C8 C9 H9 119.0 . . ?
C8 C9 C10 122.1(4) . . ?
C10 C9 H9 119.0 . . ?
C9 C10 H10 120.0 . . ?
C11 C10 C9 119.9(4) . . ?
C11 C10 H10 120.0 . . ?
C10 C11 H11 119.6 . . ?
C10 C11 C12 120.7(4) . . ?
C12 C11 H11 119.7 . . ?
C11 C12 C17 119.7(4) . . ?
C13 C12 C11 119.8(4) . . ?
C13 C12 C17 120.5(4) . . ?
C12 C13 H13 119.8 . . ?
C14 C13 C12 120.3(4) . . ?
C14 C13 H13 119.9 . . ?
C13 C14 H14 119.8 . . ?
C13 C14 C15 120.4(4) . . ?
C15 C14 H14 119.8 . . ?
C14 C15 H15 119.1 . . ?
C16 C15 C14 121.7(4) . . ?
C16 C15 H15 119.2 . . ?
C15 C16 C17 119.0(4) . . ?
C15 C16 C18 118.4(4) . . ?
C17 C16 C18 122.4(4) . . ?
C8 C17 C16 123.8(4) . . ?
C12 C17 C8 118.3(4) . . ?
C12 C17 C16 117.9(4) . . ?
C16 C18 H18 118.0 . . ?
C19 C18 C16 124.0(4) . . ?
C19 C18 H18 118.0 . . ?
C18 C19 H19 117.7 . . ?
C18 C19 C22 124.6(4) . . ?
C22 C19 H19 117.7 . . ?
N2 C20 H20 119.2 . . ?
N2 C20 C21 121.5(4) . . ?
C21 C20 H20 119.3 . . ?
C20 C21 H21 119.8 . . ?
C20 C21 C22 120.3(4) . . ?
C22 C21 H21 119.9 . . ?
C21 C22 C19 122.9(4) . . ?
C23 C22 C19 120.3(4) . . ?
C23 C22 C21 116.8(4) . . ?
C22 C23 H23 119.8 . . ?
C24 C23 C22 120.4(4) . . ?
C24 C23 H23 119.8 . . ?
N2 C24 C23 121.1(4) . . ?
N2 C24 H24 119.5 . . ?
C23 C24 H24 119.5 . . ?
N2 C25 H25A 110.6 . . ?
N2 C25 H25B 110.6 . . ?
N2 C25 C26 105.9(3) . . ?
H25A C25 H25B 108.7 . . ?
C26 C25 H25A 110.6 . . ?
C26 C25 H25B 110.5 . . ?
C27 C26 C25 120.4(4) . . ?
C27 C26 C31 119.1(4) . . ?
C31 C26 C25 119.9(4) . . ?
C26 C27 H27 119.5 . . ?
C26 C27 C28 121.0(4) . . ?
C28 C27 H27 119.5 . . ?
C27 C28 H28 120.5 . . ?
C27 C28 C29 119.0(4) . . ?
C29 C28 H28 120.5 . . ?
C28 C29 C30 120.2(4) . . ?
C28 C29 C32 120.0(4) . . ?
C30 C29 C32 119.1(4) . . ?
C29 C30 H30 120.3 . . ?
C31 C30 C29 119.5(4) . . ?
C31 C30 H30 120.3 . . ?
C26 C31 H31 119.7 . . ?
C30 C31 C26 120.5(4) . . ?
C30 C31 H31 119.7 . . ?
N1 C32 C29 105.6(3) . . ?
N1 C32 H32A 110.6 . . ?
N1 C32 H32B 110.6 . . ?
C29 C32 H32A 110.6 . . ?
C29 C32 H32B 110.6 . . ?
H32A C32 H32B 108.8 . . ?

loop_
_geom_bond_atom_site_label_1
_geom_bond_atom_site_label_2
_geom_bond_distance
_geom_bond_site_symmetry_2
_geom_bond_publ_flag
O1 H1A 0.77(8) . ?
O1 H1B 0.75(8) . ?
O2 H2A 0.88(4) . ?
O2 H2B 0.84(4) . ?
O3 H3A 0.89(9) . ?
O3 H3B 1.07(8) . ?
O4 H4A 0.8496 . ?
O4 H4B 0.8504 . ?
N1 C1 1.345(5) . ?
N1 C5 1.357(6) . ?
N1 C32 1.503(5) . ?
N2 C20 1.348(6) . ?
N2 C24 1.352(6) . ?
N2 C25 1.507(5) . ?
C1 H1 0.9500 . ?
C1 C2 1.376(6) . ?
C2 H2 0.9500 . ?
C2 C3 1.392(6) . ?
C3 C4 1.403(6) . ?
C3 C6 1.463(6) . ?
C4 H4 0.9500 . ?
C4 C5 1.363(7) . ?
C5 H5 0.9500 . ?
C6 H6 0.9500 . ?
C6 C7 1.344(6) . ?
C7 H7 0.9500 . ?
C7 C8 1.476(6) . ?
C8 C9 1.385(6) . ?
C8 C17 1.439(6) . ?
C9 H9 0.9500 . ?
C9 C10 1.402(6) . ?
C10 H10 0.9500 . ?
C10 C11 1.362(7) . ?
C11 H11 0.9500 . ?
C11 C12 1.427(6) . ?
C12 C13 1.418(6) . ?
C12 C17 1.429(5) . ?
C13 H13 0.9500 . ?
C13 C14 1.355(6) . ?
C14 H14 0.9500 . ?
C14 C15 1.412(6) . ?
C15 H15 0.9500 . ?
C15 C16 1.387(6) . ?
C16 C17 1.442(5) . ?
C16 C18 1.469(5) . ?
C18 H18 0.9500 . ?
C18 C19 1.341(6) . ?
C19 H19 0.9500 . ?
C19 C22 1.462(5) . ?
C20 H20 0.9500 . ?
C20 C21 1.366(6) . ?
C21 H21 0.9500 . ?
C21 C22 1.405(6) . ?
C22 C23 1.399(6) . ?
C23 H23 0.9500 . ?
C23 C24 1.373(6) . ?
C24 H24 0.9500 . ?
C25 H25A 0.9900 . ?
C25 H25B 0.9900 . ?
C25 C26 1.510(6) . ?
C26 C27 1.388(6) . ?
C26 C31 1.390(6) . ?
C27 H27 0.9500 . ?
C27 C28 1.392(7) . ?
C28 H28 0.9500 . ?
C28 C29 1.393(7) . ?
C29 C30 1.397(6) . ?
C29 C32 1.512(6) . ?
C30 H30 0.9500 . ?
C30 C31 1.388(6) . ?
C31 H31 0.9500 . ?
C32 H32A 0.9900 . ?
C32 H32B 0.9900 . ?

loop_
_geom_torsion_atom_site_label_1
_geom_torsion_atom_site_label_2
_geom_torsion_atom_site_label_3
_geom_torsion_atom_site_label_4
_geom_torsion
_geom_torsion_site_symmetry_1
_geom_torsion_site_symmetry_2
_geom_torsion_site_symmetry_3
_geom_torsion_site_symmetry_4
_geom_torsion_publ_flag
N1 C1 C2 C3 0.3(6) . . . . ?
N2 C20 C21 C22 -0.9(6) . . . . ?
N2 C25 C26 C27 77.5(5) . . . . ?
N2 C25 C26 C31 -92.8(4) . . . . ?
C1 N1 C5 C4 -1.6(6) . . . . ?
C1 N1 C32 C29 80.2(5) . . . . ?
C1 C2 C3 C4 -4.3(6) . . . . ?
C1 C2 C3 C6 177.2(4) . . . . ?
C2 C3 C4 C5 5.4(6) . . . . ?
C2 C3 C6 C7 -25.4(6) . . . . ?
C3 C4 C5 N1 -2.6(7) . . . . ?
C3 C6 C7 C8 175.3(4) . . . . ?
C4 C3 C6 C7 156.0(4) . . . . ?
C5 N1 C1 C2 2.7(6) . . . . ?
C5 N1 C32 C29 -91.2(5) . . . . ?
C6 C3 C4 C5 -176.0(4) . . . . ?
C6 C7 C8 C9 -46.6(6) . . . . ?
C6 C7 C8 C17 141.0(4) . . . . ?
C7 C8 C9 C10 -169.4(4) . . . . ?
C7 C8 C17 C12 166.6(4) . . . . ?
C7 C8 C17 C16 -13.3(6) . . . . ?
C8 C9 C10 C11 1.0(7) . . . . ?
C9 C8 C17 C12 -5.7(6) . . . . ?
C9 C8 C17 C16 174.4(4) . . . . ?
C9 C10 C11 C12 -3.2(6) . . . . ?
C10 C11 C12 C13 -179.3(4) . . . . ?
C10 C11 C12 C17 0.8(6) . . . . ?
C11 C12 C13 C14 -179.2(4) . . . . ?
C11 C12 C17 C8 3.6(5) . . . . ?
C11 C12 C17 C16 -176.4(4) . . . . ?
C12 C13 C14 C15 -3.5(6) . . . . ?
C13 C12 C17 C8 -176.2(4) . . . . ?
C13 C12 C17 C16 3.7(6) . . . . ?
C13 C14 C15 C16 2.0(6) . . . . ?
C14 C15 C16 C17 2.4(6) . . . . ?
C14 C15 C16 C18 -171.9(4) . . . . ?
C15 C16 C17 C8 174.8(4) . . . . ?
C15 C16 C17 C12 -5.1(6) . . . . ?
C15 C16 C18 C19 -38.1(6) . . . . ?
C16 C18 C19 C22 176.7(4) . . . . ?
C17 C8 C9 C10 3.4(6) . . . . ?
C17 C12 C13 C14 0.7(6) . . . . ?
C17 C16 C18 C19 147.8(4) . . . . ?
C18 C16 C17 C8 -11.2(6) . . . . ?
C18 C16 C17 C12 168.9(4) . . . . ?
C18 C19 C22 C21 -12.7(6) . . . . ?
C18 C19 C22 C23 167.0(4) . . . . ?
C19 C22 C23 C24 -174.3(4) . . . . ?
C20 N2 C24 C23 -2.6(6) . . . . ?
C20 N2 C25 C26 62.7(5) . . . . ?
C20 C21 C22 C19 175.9(4) . . . . ?
C20 C21 C22 C23 -3.8(6) . . . . ?
C21 C22 C23 C24 5.4(6) . . . . ?
C22 C23 C24 N2 -2.3(6) . . . . ?
C24 N2 C20 C21 4.2(6) . . . . ?
C24 N2 C25 C26 -111.1(4) . . . . ?
C25 N2 C20 C21 -169.7(4) . . . . ?
C25 N2 C24 C23 171.2(4) . . . . ?
C25 C26 C27 C28 -163.3(4) . . . . ?
C25 C26 C31 C30 163.6(4) . . . . ?
C26 C27 C28 C29 0.0(6) . . . . ?
C27 C26 C31 C30 -6.9(6) . . . . ?
C27 C28 C29 C30 -7.4(6) . . . . ?
C27 C28 C29 C32 162.4(4) . . . . ?
C28 C29 C30 C31 7.6(6) . . . . ?
C28 C29 C32 N1 -88.6(5) . . . . ?
C29 C30 C31 C26 -0.3(7) . . . . ?
C30 C29 C32 N1 81.3(5) . . . . ?
C31 C26 C27 C28 7.1(6) . . . . ?
C32 N1 C1 C2 -168.6(4) . . . . ?
C32 N1 C5 C4 169.8(4) . . . . ?
C32 C29 C30 C31 -162.3(4) . . . . ?
